data_4319734
loop_
_publ_author_name
'John M. Rowland'
'Marilyn Olmstead'
'Pradip K. Mascharak'

_publ_section_title
;
 Syntheses, Structures, and Reactivity of Low Spin Iron(III) Complexes
 Containing a Single Carboxamido Nitrogen in a [FeN5L] Chromophore
;
_journal_name_full 'Inorganic Chemistry'
_journal_page_first 2810
_journal_page_last 2817
_journal_paper_doi 10.1021/ic001127s
_journal_volume 40
_journal_year 2001
_chemical_formula_sum 'C24 H26.5 Cl2 Fe N7 O9.25'
_chemical_formula_weight 687.77
_chemical_name_common '[Fe(PaPy3)(CH3CN)](ClO4)2.CH3CN.0.25H2O'
_chemical_name_systematic
; 
 ? 
;
_space_group_IT_number 14
_symmetry_cell_setting monoclinic
_symmetry_space_group_name_Hall '-P 2ybc'
_symmetry_space_group_name_H-M 'P 1 21/c 1'
_atom_sites_solution_hydrogens geom
_atom_sites_solution_primary direct
_atom_sites_solution_secondary difmap
_audit_creation_method SHELXL-97
_cell_angle_alpha 90.00
_cell_angle_beta 113.4830(10)
_cell_angle_gamma 90.00
_cell_formula_units_Z 4
_cell_length_a 11.3932(8)
_cell_length_b 22.2910(15)
_cell_length_c 12.4489(8)
_cell_measurement_reflns_used 3104
_cell_measurement_temperature 90(2)
_cell_measurement_theta_max 25.0
_cell_measurement_theta_min 2.24
_cell_volume 2899.7(3)
_computing_cell_refinement 'Bruker SAINT'
_computing_data_collection 'Bruker SMART'
_computing_data_reduction 'Bruker SAINT'
_computing_molecular_graphics 'SHELXTL v. 5.03, XP (Sheldrick, 1994)'
_computing_publication_material 'SHELXL-97 (Sheldrick, 1997)'
_computing_structure_refinement 'SHELXL-97 (Sheldrick, 1997)'
_computing_structure_solution 'SHELXS-97 (Sheldrick, 1990)'
_diffrn_ambient_temperature 90(2)
_diffrn_measured_fraction_theta_full 0.999
_diffrn_measured_fraction_theta_max 0.999
_diffrn_measurement_device_type 'Bruker SMART 1000'
_diffrn_measurement_method \w
_diffrn_radiation_monochromator graphite
_diffrn_radiation_source 'normal-focus sealed tube'
_diffrn_radiation_type MoK\a
_diffrn_radiation_wavelength 0.71073
_diffrn_reflns_av_R_equivalents 0.0999
_diffrn_reflns_av_sigmaI/netI 0.1153
_diffrn_reflns_limit_h_max 13
_diffrn_reflns_limit_h_min -14
_diffrn_reflns_limit_k_max 28
_diffrn_reflns_limit_k_min -28
_diffrn_reflns_limit_l_max 16
_diffrn_reflns_limit_l_min -16
_diffrn_reflns_number 22948
_diffrn_reflns_theta_full 27.48
_diffrn_reflns_theta_max 27.48
_diffrn_reflns_theta_min 1.83
_diffrn_standards_decay_% <0.1
_diffrn_standards_number '50 frames remeasured'
_exptl_absorpt_coefficient_mu 0.769
_exptl_absorpt_correction_T_max 0.9626
_exptl_absorpt_correction_T_min 0.8490
_exptl_absorpt_correction_type empirical
_exptl_absorpt_process_details SADABS
_exptl_crystal_colour purple
_exptl_crystal_density_diffrn 1.575
_exptl_crystal_density_method 'not measured'
_exptl_crystal_description plate
_exptl_crystal_F_000 1414
_exptl_crystal_size_max 0.22
_exptl_crystal_size_mid 0.20
_exptl_crystal_size_min 0.05
_refine_diff_density_max 0.821
_refine_diff_density_min -0.595
_refine_diff_density_rms 0.087
_refine_ls_extinction_method none
_refine_ls_goodness_of_fit_ref 0.893
_refine_ls_hydrogen_treatment mixed
_refine_ls_matrix_type full
_refine_ls_number_parameters 415
_refine_ls_number_reflns 6642
_refine_ls_number_restraints 30
_refine_ls_restrained_S_all 0.897
_refine_ls_R_factor_all 0.1189
_refine_ls_R_factor_gt 0.0533
_refine_ls_shift/su_max 0.028
_refine_ls_shift/su_mean 0.001
_refine_ls_structure_factor_coef Fsqd
_refine_ls_weighting_details 'calc w=1/[\s^2^(Fo^2^)+(0.0581P)^2^+0.0000P] where P=(Fo^2^+2Fc^2^)/3'
_refine_ls_weighting_scheme calc
_refine_ls_wR_factor_gt 0.1078
_refine_ls_wR_factor_ref 0.1270
_reflns_number_gt 3611
_reflns_number_total 6642
_reflns_threshold_expression >2\s(I)
_cod_data_source_file ic001127s_1.cif
_cod_data_source_block mn975
_cod_original_sg_symbol_H-M 'P 21/c'
_cod_original_formula_sum 'C24 H26.50 Cl2 Fe N7 O9.25'
_cod_database_code 4319734

loop_
_symmetry_equiv_pos_as_xyz
'x, y, z'
'-x, y+1/2, -z+1/2'
'-x, -y, -z'
'x, -y-1/2, z-1/2'

loop_
_atom_site_label
_atom_site_type_symbol
_atom_site_fract_x
_atom_site_fract_y
_atom_site_fract_z
_atom_site_U_iso_or_equiv
_atom_site_adp_type
_atom_site_occupancy
_atom_site_symmetry_multiplicity
_atom_site_calc_flag
_atom_site_refinement_flags
_atom_site_disorder_assembly
_atom_site_disorder_group
Fe Fe 0.24150(5) 0.40695(3) 1.33380(4) 0.01863(14) Uani 1 1 d . . .
O1 O 0.4284(2) 0.48491(12) 1.6395(2) 0.0260(6) Uani 1 1 d . . .
N1 N 0.3223(3) 0.35299(15) 1.4694(3) 0.0226(7) Uani 1 1 d . . .
N2 N 0.3202(3) 0.46508(14) 1.4421(2) 0.0189(7) Uani 1 1 d . . .
N3 N 0.1819(3) 0.47287(14) 1.2190(2) 0.0199(7) Uani 1 1 d . . .
N4 N 0.3751(3) 0.39962(14) 1.2719(2) 0.0204(7) Uani 1 1 d . . .
N5 N 0.0828(3) 0.42194(14) 1.3567(2) 0.0194(7) Uani 1 1 d . . .
N6 N 0.1489(3) 0.34349(15) 1.2201(3) 0.0218(7) Uani 1 1 d . . .
C1 C 0.3209(4) 0.29269(18) 1.4738(4) 0.0289(9) Uani 1 1 d . . .
H1 H 0.2765 0.2709 1.4037 0.035 Uiso 1 1 calc R . .
C2 C 0.3824(4) 0.2616(2) 1.5773(4) 0.0355(11) Uani 1 1 d . . .
H2 H 0.3791 0.2190 1.5783 0.043 Uiso 1 1 calc R . .
C3 C 0.4482(4) 0.2929(2) 1.6789(4) 0.0357(11) Uani 1 1 d . . .
H3 H 0.4912 0.2720 1.7505 0.043 Uiso 1 1 calc R . .
C4 C 0.4515(4) 0.3550(2) 1.6763(3) 0.0300(10) Uani 1 1 d . . .
H4 H 0.4958 0.3774 1.7457 0.036 Uiso 1 1 calc R . .
C5 C 0.3882(3) 0.38356(18) 1.5699(3) 0.0231(9) Uani 1 1 d . . .
C6 C 0.3828(3) 0.45006(18) 1.5558(3) 0.0209(8) Uani 1 1 d . . .
C7 C 0.2872(4) 0.52677(17) 1.4059(3) 0.0225(9) Uani 1 1 d . . .
H7A H 0.3599 0.5537 1.4489 0.027 Uiso 1 1 calc R . .
H7B H 0.2123 0.5396 1.4216 0.027 Uiso 1 1 calc R . .
C8 C 0.2564(4) 0.52875(18) 1.2773(3) 0.0248(9) Uani 1 1 d . . .
H8A H 0.3366 0.5309 1.2643 0.030 Uiso 1 1 calc R . .
H8B H 0.2050 0.5649 1.2424 0.030 Uiso 1 1 calc R . .
C9 C 0.2164(4) 0.45678(19) 1.1193(3) 0.0258(9) Uani 1 1 d . . .
H9A H 0.2183 0.4932 1.0745 0.031 Uiso 1 1 calc R . .
H9B H 0.1525 0.4286 1.0659 0.031 Uiso 1 1 calc R . .
C10 C 0.3452(4) 0.42811(18) 1.1684(3) 0.0244(9) Uani 1 1 d . . .
C11 C 0.4292(4) 0.4283(2) 1.1127(3) 0.0331(11) Uani 1 1 d . . .
H11 H 0.4067 0.4480 1.0395 0.040 Uiso 1 1 calc R . .
C12 C 0.5446(4) 0.3999(2) 1.1638(4) 0.0388(12) Uani 1 1 d . . .
H12 H 0.6033 0.3999 1.1269 0.047 Uiso 1 1 calc R . .
C13 C 0.5751(4) 0.3709(2) 1.2702(4) 0.0316(10) Uani 1 1 d . . .
H13 H 0.6546 0.3507 1.3066 0.038 Uiso 1 1 calc R . .
C14 C 0.4889(4) 0.37180(18) 1.3225(3) 0.0250(9) Uani 1 1 d . . .
H14 H 0.5103 0.3524 1.3958 0.030 Uiso 1 1 calc R . .
C15 C 0.0417(3) 0.48068(18) 1.1825(3) 0.0225(8) Uani 1 1 d . . .
H15A H -0.0047 0.4565 1.1113 0.027 Uiso 1 1 calc R . .
H15B H 0.0187 0.5233 1.1633 0.027 Uiso 1 1 calc R . .
C16 C 0.0026(3) 0.46129(17) 1.2786(3) 0.0205(8) Uani 1 1 d . . .
C17 C -0.1110(4) 0.47853(18) 1.2845(3) 0.0244(9) Uani 1 1 d . . .
H17 H -0.1655 0.5066 1.2299 0.029 Uiso 1 1 calc R . .
C18 C -0.1445(4) 0.45462(18) 1.3704(3) 0.0282(10) Uani 1 1 d . . .
H18 H -0.2229 0.4657 1.3750 0.034 Uiso 1 1 calc R . .
C19 C -0.0630(4) 0.41431(19) 1.4500(3) 0.0277(9) Uani 1 1 d . . .
H19 H -0.0847 0.3973 1.5096 0.033 Uiso 1 1 calc R . .
C20 C 0.0498(4) 0.39946(18) 1.4413(3) 0.0249(9) Uani 1 1 d . . .
H20 H 0.1065 0.3724 1.4967 0.030 Uiso 1 1 calc R . .
C21 C 0.0953(3) 0.30847(18) 1.1511(3) 0.0219(8) Uani 1 1 d . . .
C22 C 0.0312(4) 0.26391(19) 1.0615(3) 0.0299(10) Uani 1 1 d . . .
H22A H 0.0402 0.2748 0.9889 0.045 Uiso 1 1 calc R . .
H22B H -0.0598 0.2625 1.0473 0.045 Uiso 1 1 calc R . .
H22C H 0.0699 0.2245 1.0880 0.045 Uiso 1 1 calc R . .
Cl1 Cl 0.23446(9) 0.62750(5) 1.00705(8) 0.0255(2) Uani 1 1 d D . .
O2 O 0.1820(3) 0.63946(15) 0.8843(2) 0.0414(8) Uani 1 1 d D . .
O3 O 0.3206(3) 0.57795(15) 1.0334(3) 0.0608(11) Uani 1 1 d D . .
O4 O 0.3024(3) 0.67906(17) 1.0681(3) 0.0575(10) Uani 1 1 d D . .
O5 O 0.1313(3) 0.61436(13) 1.0425(2) 0.0357(7) Uani 1 1 d D . .
Cl2A Cl 0.1191(3) 0.35435(8) 0.79647(18) 0.0345(5) Uani 0.775(6) 1 d PD A 1
O6A O 0.1944(6) 0.3527(3) 0.7274(5) 0.085(2) Uani 0.775(6) 1 d PD A 1
O7A O 0.0003(4) 0.38135(19) 0.7337(4) 0.0484(14) Uani 0.775(6) 1 d PD A 1
O8A O 0.0960(5) 0.29333(19) 0.8168(4) 0.0452(13) Uani 0.775(6) 1 d PD A 1
O9A O 0.1883(6) 0.3829(5) 0.9012(6) 0.163(5) Uani 0.775(6) 1 d PD A 1
Cl2B Cl 0.1747(8) 0.3537(3) 0.8218(6) 0.0320(19) Uiso 0.225(6) 1 d PD A 2
O6B O 0.3058(12) 0.3392(8) 0.8709(14) 0.074(6) Uiso 0.225(6) 1 d PD A 2
O7B O 0.1404(14) 0.3646(8) 0.7053(10) 0.028(4) Uiso 0.225(6) 1 d PD A 2
O8B O 0.112(4) 0.3029(13) 0.848(4) 0.30(3) Uiso 0.225(6) 1 d PD A 2
O9B O 0.1502(13) 0.3978(5) 0.8872(11) 0.015(3) Uiso 0.225(6) 1 d PD A 2
N7 N -0.2756(5) 0.3248(2) 0.5453(5) 0.0766(16) Uani 1 1 d . . .
C23 C -0.2452(5) 0.2984(2) 0.6293(5) 0.0426(12) Uani 1 1 d . . .
C24 C -0.2056(5) 0.2638(2) 0.7361(4) 0.0564(15) Uani 1 1 d . . .
H24A H -0.2412 0.2232 0.7180 0.085 Uiso 1 1 calc R . .
H24B H -0.2368 0.2831 0.7904 0.085 Uiso 1 1 calc R . .
H24C H -0.1120 0.2615 0.7722 0.085 Uiso 1 1 calc R . .
O10 O 0.409(2) 0.4439(11) 1.8404(19) 0.126(8) Uiso 0.25 1 d P . .

loop_
_atom_site_aniso_label
_atom_site_aniso_U_11
_atom_site_aniso_U_22
_atom_site_aniso_U_33
_atom_site_aniso_U_23
_atom_site_aniso_U_13
_atom_site_aniso_U_12
Fe 0.0194(3) 0.0175(3) 0.0195(3) 0.0013(2) 0.0083(2) 0.0005(3)
O1 0.0274(15) 0.0266(16) 0.0216(14) -0.0062(12) 0.0072(12) -0.0007(13)
N1 0.0191(16) 0.0203(19) 0.0283(18) 0.0033(14) 0.0091(14) 0.0042(15)
N2 0.0196(16) 0.0184(17) 0.0178(15) -0.0005(13) 0.0067(13) -0.0012(15)
N3 0.0225(16) 0.0178(18) 0.0178(15) 0.0001(13) 0.0064(13) 0.0012(15)
N4 0.0189(15) 0.0206(18) 0.0218(16) -0.0062(14) 0.0084(13) -0.0052(15)
N5 0.0203(16) 0.0160(18) 0.0236(16) -0.0009(13) 0.0104(13) -0.0039(14)
N6 0.0229(17) 0.0198(19) 0.0229(17) 0.0029(14) 0.0095(14) 0.0025(16)
C1 0.029(2) 0.020(2) 0.036(2) 0.0060(19) 0.0108(18) 0.005(2)
C2 0.037(3) 0.024(3) 0.040(3) 0.012(2) 0.009(2) 0.002(2)
C3 0.032(2) 0.037(3) 0.031(2) 0.018(2) 0.0058(19) 0.003(2)
C4 0.031(2) 0.033(3) 0.023(2) 0.0091(19) 0.0072(17) 0.002(2)
C5 0.0188(19) 0.028(2) 0.0215(19) 0.0009(17) 0.0068(16) 0.0028(19)
C6 0.0178(18) 0.025(2) 0.023(2) 0.0014(17) 0.0114(16) 0.0026(18)
C7 0.027(2) 0.019(2) 0.0208(19) -0.0011(16) 0.0092(17) -0.0002(18)
C8 0.032(2) 0.017(2) 0.024(2) -0.0024(16) 0.0095(17) -0.0029(19)
C9 0.030(2) 0.029(2) 0.0210(19) 0.0022(17) 0.0129(17) -0.005(2)
C10 0.030(2) 0.023(2) 0.0210(19) -0.0083(16) 0.0113(17) -0.0083(19)
C11 0.042(3) 0.035(3) 0.029(2) -0.0136(19) 0.022(2) -0.014(2)
C12 0.039(2) 0.045(3) 0.044(3) -0.021(2) 0.029(2) -0.012(2)
C13 0.023(2) 0.026(2) 0.047(3) -0.015(2) 0.016(2) -0.005(2)
C14 0.026(2) 0.020(2) 0.029(2) -0.0072(17) 0.0109(17) -0.0018(19)
C15 0.023(2) 0.021(2) 0.0200(19) 0.0037(16) 0.0050(16) 0.0043(18)
C16 0.0184(19) 0.015(2) 0.0238(19) -0.0018(16) 0.0044(16) -0.0006(17)
C17 0.0188(19) 0.021(2) 0.029(2) -0.0061(17) 0.0051(17) -0.0005(18)
C18 0.024(2) 0.025(2) 0.039(2) -0.0115(19) 0.0160(19) -0.004(2)
C19 0.030(2) 0.025(2) 0.037(2) -0.0037(19) 0.0214(18) -0.008(2)
C20 0.026(2) 0.024(2) 0.026(2) -0.0001(17) 0.0126(17) -0.0032(19)
C21 0.0202(19) 0.021(2) 0.023(2) 0.0042(17) 0.0078(16) 0.0035(18)
C22 0.036(2) 0.025(2) 0.027(2) -0.0042(18) 0.0099(19) 0.003(2)
Cl1 0.0307(5) 0.0237(5) 0.0247(5) 0.0051(4) 0.0137(4) 0.0030(5)
O2 0.0426(17) 0.060(2) 0.0230(15) 0.0042(15) 0.0143(13) -0.0043(17)
O3 0.066(2) 0.043(2) 0.099(3) 0.042(2) 0.061(2) 0.029(2)
O4 0.059(2) 0.062(3) 0.050(2) -0.0266(19) 0.0208(18) -0.032(2)
O5 0.0388(16) 0.0374(19) 0.0375(17) 0.0124(14) 0.0221(14) 0.0073(15)
Cl2A 0.0463(14) 0.0298(9) 0.0356(9) -0.0054(7) 0.0249(10) 0.0008(9)
O6A 0.057(4) 0.139(7) 0.084(4) -0.065(4) 0.055(3) -0.039(4)
O7A 0.055(3) 0.033(3) 0.051(3) 0.014(2) 0.015(2) 0.011(2)
O8A 0.066(3) 0.026(2) 0.058(3) 0.020(2) 0.040(2) 0.016(2)
O9A 0.080(5) 0.286(12) 0.070(4) -0.111(6) -0.025(4) 0.079(6)
N7 0.071(3) 0.062(4) 0.090(4) 0.036(3) 0.026(3) 0.019(3)
C23 0.044(3) 0.023(3) 0.065(4) -0.001(2) 0.026(3) 0.004(2)
C24 0.076(4) 0.047(4) 0.056(3) -0.009(3) 0.036(3) -0.001(3)

loop_
_atom_type_symbol
_atom_type_description
_atom_type_scat_dispersion_real
_atom_type_scat_dispersion_imag
_atom_type_scat_source
C C 0.0033 0.0016 'International Tables Vol C Tables 4.2.6.8 and 6.1.1.4'
H H 0.0000 0.0000 'International Tables Vol C Tables 4.2.6.8 and 6.1.1.4'
N N 0.0061 0.0033 'International Tables Vol C Tables 4.2.6.8 and 6.1.1.4'
O O 0.0106 0.0060 'International Tables Vol C Tables 4.2.6.8 and 6.1.1.4'
Cl Cl 0.1484 0.1585 'International Tables Vol C Tables 4.2.6.8 and 6.1.1.4'
Fe Fe 0.3463 0.8444 'International Tables Vol C Tables 4.2.6.8 and 6.1.1.4'

loop_
_geom_angle_atom_site_label_1
_geom_angle_atom_site_label_2
_geom_angle_atom_site_label_3
_geom_angle
_geom_angle_site_symmetry_1
_geom_angle_site_symmetry_3
_geom_angle_publ_flag
N2 Fe N4 96.85(13) . . ?
N2 Fe N5 88.95(12) . . ?
N4 Fe N5 165.82(12) . . ?
N2 Fe N3 86.13(13) . . ?
N4 Fe N3 82.80(13) . . ?
N5 Fe N3 84.70(12) . . ?
N2 Fe N1 82.92(13) . . ?
N4 Fe N1 96.56(13) . . ?
N5 Fe N1 96.99(12) . . ?
N3 Fe N1 168.88(13) . . ?
N2 Fe N6 176.80(12) . . ?
N4 Fe N6 86.32(12) . . ?
N5 Fe N6 88.06(12) . . ?
N3 Fe N6 94.73(12) . . ?
N1 Fe N6 96.31(13) . . ?
C1 N1 C5 118.4(3) . . ?
C1 N1 Fe 129.3(3) . . ?
C5 N1 Fe 112.3(3) . . ?
C6 N2 C7 121.6(3) . . ?
C6 N2 Fe 119.8(3) . . ?
C7 N2 Fe 117.0(2) . . ?
C15 N3 C9 112.5(3) . . ?
C15 N3 C8 112.2(3) . . ?
C9 N3 C8 108.2(3) . . ?
C15 N3 Fe 109.1(2) . . ?
C9 N3 Fe 107.2(2) . . ?
C8 N3 Fe 107.4(2) . . ?
C14 N4 C10 119.5(3) . . ?
C14 N4 Fe 127.3(3) . . ?
C10 N4 Fe 113.2(2) . . ?
C20 N5 C16 118.8(3) . . ?
C20 N5 Fe 127.5(3) . . ?
C16 N5 Fe 113.6(2) . . ?
C21 N6 Fe 177.3(3) . . ?
N1 C1 C2 121.9(4) . . ?
C3 C2 C1 119.3(4) . . ?
C2 C3 C4 119.7(4) . . ?
C5 C4 C3 118.2(4) . . ?
N1 C5 C4 122.4(4) . . ?
N1 C5 C6 114.1(3) . . ?
C4 C5 C6 123.4(4) . . ?
O1 C6 N2 126.7(4) . . ?
O1 C6 C5 122.8(3) . . ?
N2 C6 C5 110.5(3) . . ?
N2 C7 C8 106.3(3) . . ?
C7 C8 N3 109.6(3) . . ?
N3 C9 C10 107.8(3) . . ?
N4 C10 C11 121.0(4) . . ?
N4 C10 C9 115.2(3) . . ?
C11 C10 C9 123.8(4) . . ?
C12 C11 C10 119.5(4) . . ?
C11 C12 C13 119.3(4) . . ?
C14 C13 C12 119.4(4) . . ?
N4 C14 C13 121.3(4) . . ?
N3 C15 C16 110.3(3) . . ?
N5 C16 C17 121.3(3) . . ?
N5 C16 C15 115.4(3) . . ?
C17 C16 C15 123.1(3) . . ?
C18 C17 C16 119.3(4) . . ?
C17 C18 C19 119.4(4) . . ?
C20 C19 C18 118.8(4) . . ?
N5 C20 C19 122.3(4) . . ?
N6 C21 C22 177.7(4) . . ?
O4 Cl1 O2 109.1(2) . . ?
O4 Cl1 O3 108.9(2) . . ?
O2 Cl1 O3 110.3(2) . . ?
O4 Cl1 O5 109.70(19) . . ?
O2 Cl1 O5 108.73(17) . . ?
O3 Cl1 O5 110.06(18) . . ?
O9A Cl2A O7A 113.0(4) . . ?
O9A Cl2A O8A 110.3(5) . . ?
O7A Cl2A O8A 107.6(3) . . ?
O9A Cl2A O6A 108.9(5) . . ?
O7A Cl2A O6A 110.6(4) . . ?
O8A Cl2A O6A 106.1(4) . . ?
O7B Cl2B O9B 117.5(10) . . ?
O7B Cl2B O6B 107.9(10) . . ?
O9B Cl2B O6B 109.8(10) . . ?
O7B Cl2B O8B 115.0(18) . . ?
O9B Cl2B O8B 100.9(17) . . ?
O6B Cl2B O8B 104.8(18) . . ?
N7 C23 C24 179.1(6) . . ?

loop_
_geom_bond_atom_site_label_1
_geom_bond_atom_site_label_2
_geom_bond_distance
_geom_bond_site_symmetry_2
_geom_bond_publ_flag
Fe N2 1.826(3) . ?
Fe N4 1.968(3) . ?
Fe N5 1.968(3) . ?
Fe N3 1.972(3) . ?
Fe N1 1.976(3) . ?
Fe N6 1.982(3) . ?
O1 C6 1.237(4) . ?
N1 C1 1.346(5) . ?
N1 C5 1.358(5) . ?
N2 C6 1.349(4) . ?
N2 C7 1.449(5) . ?
N3 C15 1.486(5) . ?
N3 C9 1.487(4) . ?
N3 C8 1.519(5) . ?
N4 C14 1.346(5) . ?
N4 C10 1.353(5) . ?
N5 C20 1.348(4) . ?
N5 C16 1.357(5) . ?
N6 C21 1.141(5) . ?
C1 C2 1.384(5) . ?
C2 C3 1.376(6) . ?
C3 C4 1.386(6) . ?
C4 C5 1.385(5) . ?
C5 C6 1.491(6) . ?
C7 C8 1.497(5) . ?
C9 C10 1.490(5) . ?
C10 C11 1.388(5) . ?
C11 C12 1.367(6) . ?
C12 C13 1.386(6) . ?
C13 C14 1.378(5) . ?
C15 C16 1.497(5) . ?
C16 C17 1.380(5) . ?
C17 C18 1.379(5) . ?
C18 C19 1.386(6) . ?
C19 C20 1.372(5) . ?
C21 C22 1.454(5) . ?
Cl1 O4 1.424(3) . ?
Cl1 O2 1.426(3) . ?
Cl1 O3 1.426(3) . ?
Cl1 O5 1.441(3) . ?
Cl2A O9A 1.381(6) . ?
Cl2A O7A 1.401(5) . ?
Cl2A O8A 1.427(4) . ?
Cl2A O6A 1.437(5) . ?
Cl2B O7B 1.365(12) . ?
Cl2B O9B 1.374(11) . ?
Cl2B O6B 1.407(13) . ?
Cl2B O8B 1.446(15) . ?
N7 C23 1.128(6) . ?
C23 C24 1.444(7) . ?
